data_4318359
loop_
_publ_author_name
'Yasunori Tsukahara'
'Takayuki Kamatani'
'Atsushi Iino'
'Takayoshi Suzuki'
'Sumio Kaizaki'

_publ_section_title
;
 Synthesis, Magnetic Properties, and Electronic Spectra of
 Bis(\b-diketonato)chromium(III) and Nickel(II) Complexes with a Chelated
 Imino Nitroxide Radical: X-ray Structures of [Cr(acaMe)2(IM2py)]PF6 and
 [Ni(acac)2(IM2py)]
;
_journal_name_full 'Inorganic Chemistry'
_journal_page_first 4363
_journal_page_last 4370
_journal_paper_doi 10.1021/ic011282m
_journal_volume 41
_journal_year 2002
_chemical_formula_moiety '(Ni (C5 H7 O2)2 (C12 H16 N3 O))'
_chemical_formula_sum 'C22 H30 N3 Ni O5'
_chemical_formula_weight 475.20
_chemical_name_common '[Ni(acac)~2~(IM2py)]'
_chemical_name_systematic
;
Bis(pentane-2,4-dionato)(2-(2'-pyridyl)-4,4,5,5-tetramethyl-4,5-dihydro-1H-
imidazol-1-oxy)nickel(II)
;
_space_group_IT_number 15
_symmetry_cell_setting monoclinic
_symmetry_space_group_name_Hall '-C 2yc'
_symmetry_space_group_name_H-M 'C 1 2/c 1'
_atom_sites_solution_hydrogens geom
_atom_sites_solution_primary heavy
_atom_sites_solution_secondary difmap
_audit_creation_method SHELXL-97
_cell_angle_alpha 90.00
_cell_angle_beta 111.445(11)
_cell_angle_gamma 90.00
_cell_formula_units_Z 8
_cell_length_a 29.018(3)
_cell_length_b 10.095(3)
_cell_length_c 17.972(4)
_cell_measurement_reflns_used 25
_cell_measurement_temperature 296(2)
_cell_measurement_theta_max 15.0
_cell_measurement_theta_min 14.8
_cell_volume 4900.2(19)
_computing_cell_refinement 'MSC/AFC Diffractometer Control'
_computing_data_collection 'MSC/AFC Diffractometer Control'
_computing_data_reduction 'teXsan Ver. 1.10'
_computing_publication_material 'SHELXL-97 (Sheldrick, 1997)'
_computing_structure_refinement 'SHELXL-97 (Sheldrick, 1997)'
_computing_structure_solution 'SHELXS-86 (Sheldrick, 1990)'
_diffrn_ambient_temperature 296(2)
_diffrn_measured_fraction_theta_full 0.999
_diffrn_measured_fraction_theta_max 0.999
_diffrn_measurement_device_type AFC5R
_diffrn_measurement_method \w-2\q
_diffrn_radiation_monochromator graphite
_diffrn_radiation_source 'rotating anode'
_diffrn_radiation_type 'Mo K\a'
_diffrn_radiation_wavelength 0.71072
_diffrn_reflns_av_R_equivalents 0.0437
_diffrn_reflns_av_sigmaI/netI 0.1427
_diffrn_reflns_limit_h_max 0
_diffrn_reflns_limit_h_min -40
_diffrn_reflns_limit_k_max 14
_diffrn_reflns_limit_k_min 0
_diffrn_reflns_limit_l_max 25
_diffrn_reflns_limit_l_min -23
_diffrn_reflns_number 7269
_diffrn_reflns_theta_full 30.01
_diffrn_reflns_theta_max 30.01
_diffrn_reflns_theta_min 2.61
_diffrn_standards_decay_% 1.31
_diffrn_standards_interval_count 150
_diffrn_standards_number 3
_exptl_absorpt_coefficient_mu 0.827
_exptl_absorpt_correction_T_max 1.000
_exptl_absorpt_correction_T_min 0.961
_exptl_absorpt_correction_type psi-scan
_exptl_absorpt_process_details '(North, Phillips & Mathews, 1968)'
_exptl_crystal_colour red
_exptl_crystal_density_diffrn 1.288
_exptl_crystal_density_method 'not measured'
_exptl_crystal_description column
_exptl_crystal_F_000 2008
_exptl_crystal_size_max 0.50
_exptl_crystal_size_mid 0.30
_exptl_crystal_size_min 0.20
_refine_diff_density_max 0.326
_refine_diff_density_min -0.435
_refine_diff_density_rms 0.063
_refine_ls_extinction_method none
_refine_ls_goodness_of_fit_ref 0.941
_refine_ls_hydrogen_treatment constr
_refine_ls_matrix_type full
_refine_ls_number_parameters 288
_refine_ls_number_reflns 7143
_refine_ls_number_restraints 0
_refine_ls_restrained_S_all 0.941
_refine_ls_R_factor_all 0.1951
_refine_ls_R_factor_gt 0.0452
_refine_ls_shift/su_max 0.015
_refine_ls_shift/su_mean 0.000
_refine_ls_structure_factor_coef Fsqd
_refine_ls_weighting_details 'calc w=1/[\s^2^(Fo^2^)+(0.0500P)^2^+0.0000P] where P=(Fo^2^+2Fc^2^)/3'
_refine_ls_weighting_scheme calc
_refine_ls_wR_factor_gt 0.1007
_refine_ls_wR_factor_ref 0.1349
_reflns_number_gt 2846
_reflns_number_total 7143
_reflns_threshold_expression 'I > 2\s(I)'
_cod_data_source_file ic011282m_2.cif
_cod_data_source_block kama2
_cod_original_cell_volume 4900.3(18)
_cod_original_sg_symbol_H-M 'C 2/c'
_cod_database_code 4318359

loop_
_symmetry_equiv_pos_as_xyz
'x, y, z'
'-x, y, -z+1/2'
'x+1/2, y+1/2, z'
'-x+1/2, y+1/2, -z+1/2'
'-x, -y, -z'
'x, -y, z-1/2'
'-x+1/2, -y+1/2, -z'
'x+1/2, -y+1/2, z-1/2'

loop_
_atom_site_label
_atom_site_type_symbol
_atom_site_fract_x
_atom_site_fract_y
_atom_site_fract_z
_atom_site_U_iso_or_equiv
_atom_site_adp_type
_atom_site_occupancy
_atom_site_symmetry_multiplicity
_atom_site_calc_flag
_atom_site_refinement_flags
_atom_site_disorder_assembly
_atom_site_disorder_group
Ni Ni 0.403527(15) 0.35477(4) 0.49265(2) 0.04122(13) Uani 1 1 d . . .
O1 O 0.29317(12) 0.2380(4) 0.19776(16) 0.1017(12) Uani 1 1 d . . .
O21 O 0.46593(8) 0.2488(2) 0.51010(13) 0.0489(6) Uani 1 1 d . . .
O22 O 0.39358(9) 0.2591(3) 0.58409(14) 0.0593(7) Uani 1 1 d . . .
O31 O 0.44589(8) 0.4994(2) 0.56218(13) 0.0537(6) Uani 1 1 d . . .
O32 O 0.34210(8) 0.4638(2) 0.47531(15) 0.0575(6) Uani 1 1 d . . .
N2 N 0.30937(11) 0.2113(3) 0.27171(18) 0.0597(8) Uani 1 1 d . . .
N1 N 0.35477(9) 0.2285(3) 0.40127(16) 0.0424(6) Uani 1 1 d . . .
N3 N 0.40918(9) 0.4330(3) 0.38784(15) 0.0409(6) Uani 1 1 d . . .
C1 C 0.34820(11) 0.2724(3) 0.3313(2) 0.0439(8) Uani 1 1 d . . .
C2 C 0.31533(12) 0.1298(4) 0.3964(2) 0.0534(9) Uani 1 1 d . . .
C3 C 0.29170(13) 0.0963(4) 0.3062(2) 0.0596(10) Uani 1 1 d . . .
C4 C 0.27915(16) 0.2012(5) 0.4272(3) 0.0917(15) Uani 1 1 d . . .
H4A H 0.2964 0.2297 0.4813 0.110 Uiso 1 1 calc R . .
H4B H 0.2530 0.1418 0.4256 0.110 Uiso 1 1 calc R . .
H4C H 0.2654 0.2768 0.3941 0.110 Uiso 1 1 calc R . .
C5 C 0.33777(17) 0.0125(4) 0.4493(3) 0.0923(16) Uani 1 1 d . . .
H5A H 0.3497 0.0397 0.5042 0.105 Uiso 1 1 calc R . .
H5B H 0.3648 -0.0218 0.4363 0.105 Uiso 1 1 calc R . .
H5C H 0.3131 -0.0551 0.4408 0.105 Uiso 1 1 calc R . .
C6 C 0.23637(15) 0.0872(5) 0.2696(3) 0.1021(18) Uani 1 1 d . . .
H6A H 0.2253 0.0128 0.2919 0.118 Uiso 1 1 calc R . .
H6B H 0.2263 0.0761 0.2129 0.118 Uiso 1 1 calc R . .
H6C H 0.2221 0.1670 0.2807 0.118 Uiso 1 1 calc R . .
C7 C 0.3146(2) -0.0260(5) 0.2827(3) 0.1084(18) Uani 1 1 d . . .
H7A H 0.3032 -0.1044 0.3009 0.124 Uiso 1 1 calc R . .
H7B H 0.3500 -0.0210 0.3069 0.124 Uiso 1 1 calc R . .
H7C H 0.3049 -0.0291 0.2256 0.124 Uiso 1 1 calc R . .
C8 C 0.37896(11) 0.3786(3) 0.31845(18) 0.0411(7) Uani 1 1 d . . .
C9 C 0.37883(13) 0.4191(4) 0.2451(2) 0.0530(9) Uani 1 1 d . . .
H9 H 0.3576 0.3799 0.1982 0.064 Uiso 1 1 calc R . .
C10 C 0.41085(13) 0.5190(4) 0.2422(2) 0.0589(10) Uani 1 1 d . . .
H10 H 0.4114 0.5487 0.1936 0.072 Uiso 1 1 calc R . .
C11 C 0.44173(13) 0.5733(4) 0.3127(2) 0.0558(9) Uani 1 1 d . . .
H11 H 0.4637 0.6402 0.3125 0.068 Uiso 1 1 calc R . .
C12 C 0.44003(12) 0.5280(3) 0.3843(2) 0.0510(9) Uani 1 1 d . . .
H12 H 0.4613 0.5654 0.4317 0.062 Uiso 1 1 calc R . .
C21 C 0.53511(13) 0.1112(4) 0.5718(2) 0.0707(12) Uani 1 1 d . . .
H21A H 0.5362 0.1026 0.5193 0.083 Uiso 1 1 calc R . .
H21B H 0.5399 0.0259 0.5971 0.083 Uiso 1 1 calc R . .
H21C H 0.5608 0.1704 0.6030 0.083 Uiso 1 1 calc R . .
C22 C 0.48514(13) 0.1663(3) 0.5654(2) 0.0504(9) Uani 1 1 d . . .
C23 C 0.46522(15) 0.1244(4) 0.6202(2) 0.0641(10) Uani 1 1 d . . .
H23 H 0.4829 0.0605 0.6568 0.079 Uiso 1 1 calc R . .
C24 C 0.42117(16) 0.1686(4) 0.6260(2) 0.0620(10) Uani 1 1 d . . .
C25 C 0.40260(19) 0.1055(5) 0.6867(3) 0.0935(16) Uani 1 1 d . . .
H25A H 0.3759 0.0460 0.6598 0.107 Uiso 1 1 calc R . .
H25B H 0.3911 0.1734 0.7131 0.107 Uiso 1 1 calc R . .
H25C H 0.4291 0.0573 0.7255 0.107 Uiso 1 1 calc R . .
C41 C 0.47106(15) 0.7054(4) 0.6258(2) 0.0708(11) Uani 1 1 d . . .
H31A H 0.4886 0.6649 0.6766 0.084 Uiso 1 1 calc R . .
H31B H 0.4560 0.7862 0.6337 0.084 Uiso 1 1 calc R . .
H31C H 0.4937 0.7246 0.5995 0.084 Uiso 1 1 calc R . .
C42 C 0.43152(14) 0.6122(3) 0.57491(19) 0.0495(9) Uani 1 1 d . . .
C43 C 0.38254(15) 0.6528(4) 0.5477(2) 0.0610(10) Uani 1 1 d . . .
H33 H 0.3766 0.7386 0.5608 0.073 Uiso 1 1 calc R . .
C44 C 0.34128(14) 0.5783(4) 0.5027(2) 0.0537(9) Uani 1 1 d . . .
C45 C 0.29061(15) 0.6351(4) 0.4856(3) 0.0838(14) Uani 1 1 d . . .
H35A H 0.2667 0.5648 0.4726 0.104 Uiso 1 1 calc R . .
H35B H 0.2826 0.6954 0.4413 0.104 Uiso 1 1 calc R . .
H35C H 0.2901 0.6816 0.5318 0.104 Uiso 1 1 calc R . .

loop_
_atom_site_aniso_label
_atom_site_aniso_U_11
_atom_site_aniso_U_22
_atom_site_aniso_U_33
_atom_site_aniso_U_23
_atom_site_aniso_U_13
_atom_site_aniso_U_12
Ni 0.0416(2) 0.0428(2) 0.0420(2) -0.0030(2) 0.01836(17) 0.0023(2)
O1 0.105(2) 0.128(3) 0.0499(17) -0.0006(18) 0.0025(16) -0.060(2)
O21 0.0503(14) 0.0512(14) 0.0472(13) 0.0013(11) 0.0202(11) 0.0084(11)
O22 0.0680(16) 0.0681(17) 0.0536(15) -0.0012(13) 0.0364(13) -0.0010(14)
O41 0.0518(14) 0.0519(15) 0.0560(15) -0.0131(12) 0.0179(12) 0.0013(12)
O42 0.0502(14) 0.0553(16) 0.0684(17) -0.0052(13) 0.0233(12) 0.0092(12)
N2 0.0541(18) 0.070(2) 0.0494(18) -0.0057(16) 0.0121(15) -0.0208(16)
N1 0.0368(14) 0.0405(15) 0.0541(17) -0.0053(13) 0.0217(13) -0.0046(12)
N3 0.0367(14) 0.0427(15) 0.0430(15) -0.0004(12) 0.0142(12) -0.0022(12)
C1 0.0372(17) 0.046(2) 0.0472(19) -0.0073(16) 0.0144(15) -0.0030(15)
C2 0.0501(19) 0.051(2) 0.066(2) -0.0010(19) 0.0289(17) -0.0100(17)
C3 0.052(2) 0.054(2) 0.070(3) -0.0072(19) 0.0175(19) -0.0153(18)
C4 0.077(3) 0.095(3) 0.130(4) -0.028(3) 0.069(3) -0.026(3)
C5 0.087(3) 0.069(3) 0.099(4) 0.021(3) 0.008(3) -0.029(3)
C6 0.060(3) 0.130(4) 0.102(4) 0.007(3) 0.011(3) -0.041(3)
C7 0.145(5) 0.083(4) 0.107(4) -0.037(3) 0.058(4) -0.007(4)
C8 0.0373(16) 0.046(2) 0.0413(17) -0.0006(14) 0.0159(14) -0.0022(14)
C9 0.053(2) 0.062(2) 0.0406(19) -0.0049(17) 0.0127(16) -0.0031(19)
C10 0.070(3) 0.063(3) 0.050(2) -0.0012(19) 0.030(2) -0.011(2)
C11 0.061(2) 0.052(2) 0.058(2) 0.0018(18) 0.0260(19) -0.0140(18)
C12 0.048(2) 0.053(2) 0.048(2) -0.0047(17) 0.0132(16) -0.0083(17)
C21 0.056(2) 0.071(3) 0.070(3) -0.007(2) 0.006(2) 0.021(2)
C22 0.053(2) 0.041(2) 0.049(2) -0.0117(16) 0.0082(16) 0.0001(16)
C23 0.066(2) 0.060(3) 0.055(2) 0.0108(19) 0.010(2) 0.003(2)
C24 0.077(3) 0.065(3) 0.042(2) -0.0024(19) 0.0194(19) -0.015(2)
C25 0.113(4) 0.106(4) 0.068(3) 0.014(3) 0.040(3) -0.025(3)
C41 0.087(3) 0.061(3) 0.067(3) -0.020(2) 0.030(2) -0.010(2)
C42 0.065(2) 0.049(2) 0.0390(18) -0.0010(15) 0.0242(17) 0.0023(17)
C43 0.082(3) 0.045(2) 0.060(2) -0.0035(19) 0.032(2) 0.011(2)
C44 0.060(2) 0.057(2) 0.051(2) 0.0116(18) 0.0285(19) 0.022(2)
C45 0.077(3) 0.077(3) 0.098(3) 0.008(3) 0.033(3) 0.036(3)

loop_
_atom_type_symbol
_atom_type_description
_atom_type_scat_dispersion_real
_atom_type_scat_dispersion_imag
_atom_type_scat_source
Ni Ni 0.3393 1.1124 'International Tables Vol C Tables 4.2.6.8 and 6.1.1.4'
O O 0.0106 0.0060 'International Tables Vol C Tables 4.2.6.8 and 6.1.1.4'
N N 0.0061 0.0033 'International Tables Vol C Tables 4.2.6.8 and 6.1.1.4'
C C 0.0033 0.0016 'International Tables Vol C Tables 4.2.6.8 and 6.1.1.4'
H H 0.0000 0.0000 'International Tables Vol C Tables 4.2.6.8 and 6.1.1.4'

loop_
_geom_angle_atom_site_label_1
_geom_angle_atom_site_label_2
_geom_angle_atom_site_label_3
_geom_angle
_geom_angle_site_symmetry_1
_geom_angle_site_symmetry_3
_geom_angle_publ_flag
O22 Ni O42 90.31(10) . . ?
O22 Ni O41 94.48(10) . . ?
O42 Ni O41 90.26(10) . . ?
O22 Ni O21 90.41(10) . . ?
O42 Ni O21 178.84(10) . . ?
O41 Ni O21 88.78(9) . . ?
O22 Ni N3 172.40(10) . . ?
O42 Ni N3 90.61(10) . . ?
O41 Ni N3 93.06(10) . . ?
O21 Ni N3 88.80(9) . . ?
O22 Ni N1 95.06(10) . . ?
O42 Ni N1 84.73(10) . . ?
O41 Ni N1 169.24(10) . . ?
O21 Ni N1 96.11(10) . . ?
N3 Ni N1 77.51(10) . . ?
C22 O21 Ni 125.7(2) . . ?
C24 O22 Ni 125.6(2) . . ?
C42 O41 Ni 126.7(2) . . ?
C44 O42 Ni 125.5(2) . . ?
O1 N2 C1 127.0(3) . . ?
O1 N2 C3 123.3(3) . . ?
C1 N2 C3 109.4(3) . . ?
C1 N1 C2 109.7(3) . . ?
C1 N1 Ni 111.4(2) . . ?
C2 N1 Ni 135.6(2) . . ?
C12 N3 C8 118.0(3) . . ?
C12 N3 Ni 126.1(2) . . ?
C8 N3 Ni 115.9(2) . . ?
N1 C1 N2 113.1(3) . . ?
N1 C1 C8 121.8(3) . . ?
N2 C1 C8 125.0(3) . . ?
N1 C2 C5 110.0(3) . . ?
N1 C2 C4 106.0(3) . . ?
C5 C2 C4 109.7(4) . . ?
N1 C2 C3 104.0(3) . . ?
C5 C2 C3 114.3(3) . . ?
C4 C2 C3 112.4(3) . . ?
N2 C3 C6 109.9(4) . . ?
N2 C3 C7 105.3(3) . . ?
C6 C3 C7 109.5(4) . . ?
N2 C3 C2 100.2(3) . . ?
C6 C3 C2 117.7(3) . . ?
C7 C3 C2 113.2(4) . . ?
C2 C4 H4A 109.5 . . ?
C2 C4 H4B 109.5 . . ?
H4A C4 H4B 109.5 . . ?
C2 C4 H4C 109.5 . . ?
H4A C4 H4C 109.5 . . ?
H4B C4 H4C 109.5 . . ?
C2 C5 H5A 109.5 . . ?
C2 C5 H5B 109.5 . . ?
H5A C5 H5B 109.5 . . ?
C2 C5 H5C 109.5 . . ?
H5A C5 H5C 109.5 . . ?
H5B C5 H5C 109.5 . . ?
C3 C6 H6A 109.5 . . ?
C3 C6 H6B 109.5 . . ?
H6A C6 H6B 109.5 . . ?
C3 C6 H6C 109.5 . . ?
H6A C6 H6C 109.5 . . ?
H6B C6 H6C 109.5 . . ?
C3 C7 H7A 109.5 . . ?
C3 C7 H7B 109.5 . . ?
H7A C7 H7B 109.5 . . ?
C3 C7 H7C 109.5 . . ?
H7A C7 H7C 109.5 . . ?
H7B C7 H7C 109.5 . . ?
N3 C8 C9 122.4(3) . . ?
N3 C8 C1 112.3(3) . . ?
C9 C8 C1 125.3(3) . . ?
C8 C9 C10 118.9(3) . . ?
C8 C9 H9 120.5 . . ?
C10 C9 H9 120.5 . . ?
C11 C10 C9 118.5(3) . . ?
C11 C10 H10 120.7 . . ?
C9 C10 H10 120.7 . . ?
C10 C11 C12 119.6(3) . . ?
C10 C11 H11 120.2 . . ?
C12 C11 H11 120.2 . . ?
N3 C12 C11 122.5(3) . . ?
N3 C12 H12 118.7 . . ?
C11 C12 H12 118.7 . . ?
C22 C21 H21A 109.5 . . ?
C22 C21 H21B 109.5 . . ?
H21A C21 H21B 109.5 . . ?
C22 C21 H21C 109.5 . . ?
H21A C21 H21C 109.5 . . ?
H21B C21 H21C 109.5 . . ?
O21 C22 C23 125.9(3) . . ?
O21 C22 C21 115.9(3) . . ?
C23 C22 C21 118.2(3) . . ?
C22 C23 C24 126.2(4) . . ?
C22 C23 H23 116.9 . . ?
C24 C23 H23 116.9 . . ?
O22 C24 C23 125.8(3) . . ?
O22 C24 C25 114.6(4) . . ?
C23 C24 C25 119.6(4) . . ?
C24 C25 H25A 109.5 . . ?
C24 C25 H25B 109.5 . . ?
H25A C25 H25B 109.5 . . ?
C24 C25 H25C 109.5 . . ?
H25A C25 H25C 109.5 . . ?
H25B C25 H25C 109.5 . . ?
C42 C41 H31A 109.5 . . ?
C42 C41 H31B 109.5 . . ?
H31A C41 H31B 109.5 . . ?
C42 C41 H31C 109.5 . . ?
H31A C41 H31C 109.5 . . ?
H31B C41 H31C 109.5 . . ?
O41 C42 C43 124.5(3) . . ?
O41 C42 C41 116.4(3) . . ?
C43 C42 C41 119.0(3) . . ?
C42 C43 C44 126.7(3) . . ?
C42 C43 H33 116.6 . . ?
C44 C43 H33 116.6 . . ?
O42 C44 C43 125.9(3) . . ?
O42 C44 C45 115.3(4) . . ?
C43 C44 C45 118.8(3) . . ?
C44 C45 H35A 109.5 . . ?
C44 C45 H35B 109.5 . . ?
H35A C45 H35B 109.5 . . ?
C44 C45 H35C 109.5 . . ?
H35A C45 H35C 109.5 . . ?
H35B C45 H35C 109.5 . . ?

loop_
_geom_bond_atom_site_label_1
_geom_bond_atom_site_label_2
_geom_bond_distance
_geom_bond_site_symmetry_2
_geom_bond_publ_flag
Ni O22 2.016(2) . ?
Ni O42 2.020(2) . ?
Ni O41 2.020(2) . ?
Ni O21 2.026(2) . ?
Ni N3 2.103(3) . ?
Ni N1 2.151(3) . ?
O1 N2 1.266(4) . ?
O21 C22 1.260(4) . ?
O22 C24 1.266(4) . ?
O41 C42 1.262(4) . ?
O42 C44 1.260(4) . ?
N2.0 C1 1.384(4) . ?
N2 C3 1.492(5) . ?
N1 C1 1.280(4) . ?
N1 C2 1.496(4) . ?
N3 C12 1.329(4) . ?
N3 C8 1.351(4) . ?
C1 C8 1.466(4) . ?
C2 C5 1.509(5) . ?
C2 C4 1.534(5) . ?
C2 C3 1.550(5) . ?
C3 C6 1.499(5) . ?
C3 C7 1.532(6) . ?
C4 H4A 0.9600 . ?
C4 H4B 0.9600 . ?
C4 H4C 0.9600 . ?
C5 H5A 0.9600 . ?
C5 H5B 0.9600 . ?
C5 H5C 0.9600 . ?
C6 H6A 0.9600 . ?
C6 H6B 0.9600 . ?
C6 H6C 0.9600 . ?
C7 H7A 0.9600 . ?
C7 H7B 0.9600 . ?
C7 H7C 0.9600 . ?
C8 C9 1.380(4) . ?
C9 C10 1.385(5) . ?
C9 H9 0.9300 . ?
C10 C11 1.371(5) . ?
C10 H10 0.9300 . ?
C11 C12 1.382(4) . ?
C11 H11 0.9300 . ?
C12 H12 0.9300 . ?
C21 C22 1.518(5) . ?
C21 H21A 0.9600 . ?
C21 H21B 0.9600 . ?
C21 H21C 0.9600 . ?
C22 C23 1.378(5) . ?
C23 C24 1.393(5) . ?
C23 H23 0.9300 . ?
C24 C25 1.522(5) . ?
C25 H25A 0.9600 . ?
C25 H25B 0.9600 . ?
C25 H25C 0.9600 . ?
C41 C32 1.507(5) . ?
C41 H31A 0.9600 . ?
C41 H31B 0.9600 . ?
C41 H31C 0.9600 . ?
C42 C43 1.385(5) . ?
C43 C44 1.394(5) . ?
C43 H33 0.9300 . ?
C44 C45 1.501(5) . ?
C45 H35A 0.9600 . ?
C45 H35B 0.9600 . ?
C45 H35C 0.9600 . ?

loop_
_geom_torsion_atom_site_label_1
_geom_torsion_atom_site_label_2
_geom_torsion_atom_site_label_3
_geom_torsion_atom_site_label_4
_geom_torsion
_geom_torsion_site_symmetry_1
_geom_torsion_site_symmetry_2
_geom_torsion_site_symmetry_3
_geom_torsion_site_symmetry_4
_geom_torsion_publ_flag
O22 Ni O21 C22 -3.8(3) . . . . ?
O42 Ni O21 C22 124(5) . . . . ?
O41 Ni O21 C22 90.6(3) . . . . ?
N3 Ni O21 C22 -176.3(3) . . . . ?
N1 Ni O21 C22 -99.0(3) . . . . ?
O42 Ni O22 C24 179.8(3) . . . . ?
O41 Ni O22 C24 -89.9(3) . . . . ?
O21 Ni O22 C24 -1.1(3) . . . . ?
N3 Ni O22 C24 82.8(8) . . . . ?
N1 Ni O22 C24 95.0(3) . . . . ?
O22 Ni O41 C42 -95.9(3) . . . . ?
O42 Ni O41 C42 -5.6(3) . . . . ?
O21 Ni O41 C42 173.8(3) . . . . ?
N3 Ni O41 C42 85.0(3) . . . . ?
N1 Ni O41 C42 56.5(6) . . . . ?
O22 Ni O42 C44 96.3(3) . . . . ?
O41 Ni O42 C44 1.8(3) . . . . ?
O21 Ni O42 C44 -32(5) . . . . ?
N3 Ni O42 C44 -91.3(3) . . . . ?
N1 Ni O42 C44 -168.7(3) . . . . ?
O22 Ni N1 C1 172.8(2) . . . . ?
O42 Ni N1 C1 83.0(2) . . . . ?
O41 Ni N1 C1 20.4(6) . . . . ?
O21 Ni N1 C1 -96.2(2) . . . . ?
N3 Ni N1 C1 -8.8(2) . . . . ?
O22 Ni N1 C2 16.0(3) . . . . ?
O42 Ni N1 C2 -73.8(3) . . . . ?
O41 Ni N1 C2 -136.4(5) . . . . ?
O21 Ni N1 C2 107.0(3) . . . . ?
N3 Ni N1 C2 -165.6(3) . . . . ?
O22 Ni N3 C12 -161.3(7) . . . . ?
O42 Ni N3 C12 101.8(3) . . . . ?
O41 Ni N3 C12 11.5(3) . . . . ?
O21 Ni N3 C12 -77.2(3) . . . . ?
N1 Ni N3 C12 -173.7(3) . . . . ?
O22 Ni N3 C8 17.4(9) . . . . ?
O42 Ni N3 C8 -79.5(2) . . . . ?
O41 Ni N3 C8 -169.8(2) . . . . ?
O21 Ni N3 C8 101.5(2) . . . . ?
N1 Ni N3 C8 5.0(2) . . . . ?
C2 N1 C1 N2 -3.9(4) . . . . ?
Ni N1 C1 N2 -167.0(2) . . . . ?
C2 N1 C1 C8 175.0(3) . . . . ?
Ni N1 C1 C8 12.0(4) . . . . ?
O1 N2 C1 N1 177.0(4) . . . . ?
C3 N2 C1 N1 -9.0(4) . . . . ?
O1 N2 C1 C8 -1.9(6) . . . . ?
C3 N2 C1 C8 172.1(3) . . . . ?
C1 N1 C2 C5 137.3(3) . . . . ?
Ni N1 C2 C5 -65.6(4) . . . . ?
C1 N1 C2 C4 -104.2(4) . . . . ?
Ni N1 C2 C4 52.9(4) . . . . ?
C1 N1 C2 C3 14.5(4) . . . . ?
Ni N1 C2 C3 171.6(2) . . . . ?
O1 N2 C3 C6 -44.4(6) . . . . ?
C1 N2 C3 C6 141.3(4) . . . . ?
O1 N2 C3 C7 73.4(5) . . . . ?
C1 N2 C3 C7 -100.9(4) . . . . ?
O1 N2 C3 C2 -169.0(4) . . . . ?
C1 N2 C3 C2 16.7(4) . . . . ?
N1 C2 C3 N2 -17.9(3) . . . . ?
C5 C2 C3 N2 -137.8(3) . . . . ?
C4 C2 C3 N2 96.4(3) . . . . ?
N1 C2 C3 C6 -136.9(4) . . . . ?
C5 C2 C3 C6 103.1(4) . . . . ?
C4 C2 C3 C6 -22.7(5) . . . . ?
N1 C2 C3 C7 93.7(4) . . . . ?
C5 C2 C3 C7 -26.2(5) . . . . ?
C4 C2 C3 C7 -152.1(4) . . . . ?
C12 N3 C8 C9 -0.7(5) . . . . ?
Ni N3 C8 C9 -179.5(2) . . . . ?
C12 N3 C8 C1 178.1(3) . . . . ?
Ni N3 C8 C1 -0.7(3) . . . . ?
N1 C1 C8 N3 -8.0(4) . . . . ?
N2 C1 C8 N3 170.8(3) . . . . ?
N1 C1 C8 C9 170.7(3) . . . . ?
N2 C1 C8 C9 -10.5(5) . . . . ?
N3 C8 C9 C10 0.1(5) . . . . ?
C1 C8 C9 C10 -178.5(3) . . . . ?
C8 C9 C10 C11 0.4(5) . . . . ?
C9 C10 C11 C12 -0.4(6) . . . . ?
C8 N3 C12 C11 0.8(5) . . . . ?
Ni N3 C12 C11 179.4(3) . . . . ?
C10 C11 C12 N3 -0.2(6) . . . . ?
Ni O21 C22 C23 5.8(5) . . . . ?
Ni O21 C22 C21 -173.1(2) . . . . ?
O21 C22 C23 C24 -2.2(6) . . . . ?
C21 C22 C23 C24 176.8(4) . . . . ?
Ni O22 C24 C23 4.6(5) . . . . ?
Ni O22 C24 C25 -175.1(3) . . . . ?
C22 C23 C24 O22 -3.6(7) . . . . ?
C22 C23 C24 C25 176.0(4) . . . . ?
Ni O41 C42 C43 5.4(5) . . . . ?
Ni O41 C42 C41 -176.8(2) . . . . ?
O41 C42 C43 C44 0.2(6) . . . . ?
C41 C42 C43 C44 -177.5(3) . . . . ?
Ni O42 C44 C43 2.3(5) . . . . ?
Ni O42 C44 C45 -176.4(2) . . . . ?
C42 C43 C44 O42 -4.5(6) . . . . ?
C42 C43 C44 C45 174.1(3) . . . . ?
